data_4115773
loop_
_publ_author_name
'Shinobu Itoh'
'Hideki Bandoh'
'Motonobu Nakagawa'
'Shigenori Nagatomo'
'Teizo Kitagawa'
'Kenneth D. Karlin'
'Shunichi Fukuzumi'

_publ_section_title
;
 Formation, Characterization, and Reactivity of Bis(\m-oxo)dinickel(III)
 Complexes Supported by A Series of Bis[2-(2-pyridyl)ethyl]amine Ligands
;
_journal_name_full 'Journal of the American Chemical Society'
_journal_page_first 11168
_journal_page_last 11178
_journal_paper_doi 10.1021/ja0104094
_journal_volume 123
_journal_year 2001
_chemical_formula_sum 'C38 H55 Cl2 N7 Ni2 O11'
_chemical_formula_weight 974.20
_space_group_IT_number 19
_symmetry_cell_setting orthorhombic
_symmetry_Int_Tables_number 19
_symmetry_space_group_name_Hall 'P 2ac 2ab'
_symmetry_space_group_name_H-M 'P 21 21 21'
_cell_angle_alpha 90
_cell_angle_beta 90
_cell_angle_gamma 90
_cell_formula_units_Z 4
_cell_length_a 12.1118(2)
_cell_length_b 33.1982(5)
_cell_length_c 11.0644(1)
_cell_measurement_reflns_used 55896
_cell_measurement_temperature 295.2
_cell_measurement_theta_max 27.5
_cell_measurement_theta_min 1.7
_cell_volume 4448.88(11)
_computing_cell_refinement PROCESS-AUTO
_computing_data_collection PROCESS-AUTO
_computing_data_reduction 'teXsan Ver. 1.10'
_computing_publication_material 'teXsan Ver. 1.10'
_computing_structure_refinement 'teXsan Ver. 1.10'
_computing_structure_solution SIR92
_diffrn_measured_fraction_theta_full 0.9812
_diffrn_measured_fraction_theta_max 0.9812
_diffrn_measurement_device_type 'Rigaku RAXIS-RAPID Imaging Plate'
_diffrn_measurement_method \w
_diffrn_radiation_type 'Mo K\a'
_diffrn_radiation_wavelength 0.7107
_diffrn_reflns_av_R_equivalents 0.070
_diffrn_reflns_limit_h_max 15
_diffrn_reflns_limit_h_min 0
_diffrn_reflns_limit_k_max 43
_diffrn_reflns_limit_k_min 0
_diffrn_reflns_limit_l_max 14
_diffrn_reflns_limit_l_min 0
_diffrn_reflns_number 5623
_diffrn_reflns_theta_full 27.49
_diffrn_reflns_theta_max 27.49
_exptl_absorpt_coefficient_mu 1.031
_exptl_absorpt_correction_type none
_exptl_crystal_colour green
_exptl_crystal_density_diffrn 1.454
_exptl_crystal_description needle
_exptl_crystal_size_max 0.200
_exptl_crystal_size_mid 0.100
_exptl_crystal_size_min 0.100
_refine_diff_density_max 0.85
_refine_diff_density_min -0.28
_refine_ls_extinction_method none
_refine_ls_goodness_of_fit_ref 0.756
_refine_ls_hydrogen_treatment noref
_refine_ls_number_parameters 501
_refine_ls_number_reflns 3313
_refine_ls_R_factor_gt 0.0451
_refine_ls_shift/su_max 0.0201
_refine_ls_structure_factor_coef F
_refine_ls_weighting_details 'w = 1/[\s^2^(Fo) + 0.00250|Fo|^2^]'
_refine_ls_weighting_scheme calc
_refine_ls_wR_factor_ref 0.0630
_reflns_number_gt 3313
_reflns_number_total 5589
_reflns_threshold_expression F^2^>3.0\s(F^2^)
_cod_data_source_file ja0104094_1.cif
_cod_data_source_block nakagawa825
_cod_original_cell_volume 4448.88(9)
_cod_original_sg_symbol_H-M 'P 21 21 21 '
_cod_original_formula_sum 'C38 H55 Cl2 N7 O11 Ni2 '
_cod_database_code 4115773

loop_
_symmetry_equiv_pos_as_xyz
x,y,z
1/2-x,-y,1/2+z
1/2+x,1/2-y,-z
-x,1/2+y,1/2-z

loop_
_atom_site_label
_atom_site_type_symbol
_atom_site_fract_x
_atom_site_fract_y
_atom_site_fract_z
_atom_site_U_iso_or_equiv
_atom_site_adp_type
_atom_site_occupancy
_atom_site_calc_flag
Ni(1) Ni 0.14983(8) 0.12323(3) 0.63305(9) 0.0178(2) Uani 1.00 d
Ni(2) Ni 0.40418(8) 0.11570(3) 0.62581(9) 0.0149(2) Uani 1.00 d
Cl(1) Cl 0.2985(2) 0.18423(7) 1.0879(2) 0.0277(5) Uani 1.00 d
Cl(2) Cl 0.6988(2) -0.04780(7) 0.7319(2) 0.0223(5) Uani 1.00 d
O(1) O 0.2669(5) 0.0822(2) 0.6473(5) 0.020(1) Uani 1.00 d
O(2) O 0.2844(5) 0.1501(2) 0.5670(5) 0.020(1) Uani 1.00 d
O(3) O 0.2251(7) 0.1525(2) 1.0528(6) 0.043(2) Uani 1.00 d
O(4) O 0.2379(7) 0.2188(3) 1.1231(9) 0.069(3) Uani 1.00 d
O(5) O 0.3672(8) 0.1707(3) 1.1858(7) 0.056(3) Uani 1.00 d
O(6) O 0.3686(6) 0.1945(2) 0.9883(6) 0.042(2) Uani 1.00 d
O(7) O 0.5832(5) -0.0386(2) 0.7190(6) 0.032(2) Uani 1.00 d
O(8) O 0.7385(5) -0.0345(2) 0.8497(5) 0.027(2) Uani 1.00 d
O(9) O 0.7593(5) -0.0273(2) 0.6385(6) 0.036(2) Uani 1.00 d
O(10) O 0.7143(7) -0.0904(2) 0.7218(7) 0.044(2) Uani 1.00 d
O(11) O 0.3318 0.2903 0.7250 0.097(4) Uiso 1.00 d
N(1) N 0.0481(6) 0.0933(2) 0.7510(6) 0.021(2) Uani 1.00 d
N(2) N 0.0938(6) 0.1783(2) 0.6962(6) 0.022(2) Uani 1.00 d
N(3) N 0.0424(6) 0.1182(3) 0.4872(6) 0.028(2) Uani 1.00 d
N(4) N 0.4631(6) 0.0921(2) 0.7863(6) 0.018(2) Uani 1.00 d
N(5) N 0.5124(5) 0.1632(2) 0.6323(7) 0.021(2) Uani 1.00 d
N(6) N 0.5024(6) 0.0826(2) 0.5083(6) 0.020(2) Uani 1.00 d
N(7) N 0.2824 0.3591 1.1826 0.061(3) Uiso 1.00 d
C(1) C 0.0530(7) 0.1021(3) 0.8691(9) 0.024(2) Uani 1.00 d
C(2) C -0.0030(9) 0.0809(3) 0.9578(8) 0.029(2) Uani 1.00 d
C(3) C -0.0715(9) 0.0498(3) 0.9221(8) 0.031(3) Uani 1.00 d
C(4) C -0.0780(7) 0.0403(3) 0.8001(9) 0.026(2) Uani 1.00 d
C(5) C -0.0187(7) 0.0624(3) 0.7178(8) 0.025(2) Uani 1.00 d
C(6) C -0.0223(9) 0.0529(4) 0.5835(10) 0.040(3) Uani 1.00 d
C(7) C -0.048(1) 0.0880(4) 0.5040(9) 0.053(4) Uani 1.00 d
C(8) C 0.1573(8) 0.1956(3) 0.7773(8) 0.027(2) Uani 1.00 d
C(9) C 0.1323(9) 0.2312(3) 0.8374(9) 0.034(3) Uani 1.00 d
C(10) C 0.039(1) 0.2499(4) 0.802(1) 0.049(4) Uani 1.00 d
C(11) C -0.0287(8) 0.2334(3) 0.713(1) 0.040(3) Uani 1.00 d
C(12) C -0.0023(8) 0.1969(3) 0.6622(8) 0.031(2) Uani 1.00 d
C(13) C -0.0677(8) 0.1788(4) 0.571(1) 0.044(3) Uani 1.00 d
C(14) C -0.0129(8) 0.1587(4) 0.4649(9) 0.039(3) Uani 1.00 d
C(15) C 0.1103(8) 0.1089(3) 0.3773(8) 0.031(2) Uani 1.00 d
C(16) C 0.1645(7) 0.0676(3) 0.3718(8) 0.029(2) Uani 1.00 d
C(17) C 0.2612(8) 0.0681(3) 0.2845(8) 0.031(2) Uani 1.00 d
C(18) C 0.3655(8) 0.0886(3) 0.3363(7) 0.027(2) Uani 1.00 d
C(19) C 0.4264(8) 0.0608(3) 0.4207(8) 0.024(2) Uani 1.00 d
C(20) C 0.3991(7) 0.0976(3) 0.8825(8) 0.022(2) Uani 1.00 d
C(21) C 0.4249(8) 0.0822(3) 0.9953(7) 0.028(2) Uani 1.00 d
C(22) C 0.5200(9) 0.0600(3) 1.0062(8) 0.036(3) Uani 1.00 d
C(23) C 0.5866(8) 0.0538(3) 0.9072(8) 0.029(2) Uani 1.00 d
C(24) C 0.5558(8) 0.0709(2) 0.7962(7) 0.021(2) Uani 1.00 d
C(25) C 0.6277(7) 0.0652(3) 0.6858(8) 0.025(2) Uani 1.00 d
C(26) C 0.5639(7) 0.0503(3) 0.5745(7) 0.022(2) Uani 1.00 d
C(27) C 0.5171(7) 0.1848(3) 0.7344(8) 0.022(2) Uani 1.00 d
C(28) C 0.5808(7) 0.2190(3) 0.7460(8) 0.027(2) Uani 1.00 d
C(29) C 0.6423(7) 0.2319(3) 0.6452(9) 0.030(2) Uani 1.00 d
C(30) C 0.6364(8) 0.2106(3) 0.5399(8) 0.026(2) Uani 1.00 d
C(31) C 0.5699(7) 0.1759(2) 0.5350(7) 0.017(2) Uani 1.00 d
C(32) C 0.5603(8) 0.1513(3) 0.4222(8) 0.025(2) Uani 1.00 d
C(33) C 0.5871(8) 0.1065(3) 0.4392(7) 0.027(2) Uani 1.00 d
C(34) C 0.2615(8) 0.0423(3) 0.6953(8) 0.028(2) Uani 1.00 d
C(35) C 0.2913(8) 0.1895(3) 0.5171(9) 0.030(2) Uani 1.00 d
C(36) C 0.3929 0.2971 0.8141 0.068(4) Uiso 1.00 d
C(37) C 0.2336 0.3542 1.0965 0.050(3) Uiso 1.00 d
C(38) C 0.1683 0.3469 0.9867 0.057(3) Uiso 1.00 d
H(1) H 0.0971 0.1244 0.8936 0.0287 Uiso 1.00 calc
H(2) H 0.0047 0.0873 1.0407 0.0342 Uiso 1.00 calc
H(3) H -0.1122 0.0349 0.9800 0.0369 Uiso 1.00 calc
H(4) H -0.1240 0.0187 0.7741 0.0309 Uiso 1.00 calc
H(5) H 0.0476 0.0422 0.5606 0.0485 Uiso 1.00 calc
H(6) H -0.0777 0.0331 0.5704 0.0485 Uiso 1.00 calc
H(7) H -0.1100 0.1016 0.5375 0.0627 Uiso 1.00 calc
H(8) H -0.0666 0.0779 0.4265 0.0627 Uiso 1.00 calc
H(9) H 0.2246 0.1826 0.7972 0.0321 Uiso 1.00 calc
H(10) H 0.1790 0.2418 0.8979 0.0404 Uiso 1.00 calc
H(11) H 0.0175 0.2744 0.8401 0.0600 Uiso 1.00 calc
H(12) H -0.0930 0.2474 0.6862 0.0475 Uiso 1.00 calc
H(13) H -0.1114 0.1589 0.6084 0.0524 Uiso 1.00 calc
H(14) H -0.1135 0.1994 0.5388 0.0524 Uiso 1.00 calc
H(15) H 0.0426 0.1767 0.4355 0.0480 Uiso 1.00 calc
H(16) H -0.0671 0.1550 0.4035 0.0480 Uiso 1.00 calc
H(17) H 0.0634 0.1115 0.3092 0.0374 Uiso 1.00 calc
H(18) H 0.1674 0.1285 0.3730 0.0374 Uiso 1.00 calc
H(19) H 0.1900 0.0603 0.4504 0.0351 Uiso 1.00 calc
H(20) H 0.1119 0.0483 0.3453 0.0351 Uiso 1.00 calc
H(21) H 0.2790 0.0410 0.2647 0.0364 Uiso 1.00 calc
H(22) H 0.2396 0.0820 0.2135 0.0364 Uiso 1.00 calc
H(23) H 0.4131 0.0961 0.2719 0.0332 Uiso 1.00 calc
H(24) H 0.3439 0.1122 0.3795 0.0332 Uiso 1.00 calc
H(25) H 0.4688 0.0425 0.3737 0.0286 Uiso 1.00 calc
H(26) H 0.3732 0.0460 0.4665 0.0286 Uiso 1.00 calc
H(27) H 0.3326 0.1124 0.8734 0.0258 Uiso 1.00 calc
H(28) H 0.3785 0.0869 1.0626 0.0339 Uiso 1.00 calc
H(29) H 0.5410 0.0492 1.0824 0.0432 Uiso 1.00 calc
H(30) H 0.6521 0.0381 0.9139 0.0345 Uiso 1.00 calc
H(31) H 0.6611 0.0903 0.6666 0.0299 Uiso 1.00 calc
H(32) H 0.6837 0.0460 0.7045 0.0299 Uiso 1.00 calc
H(33) H 0.5124 0.0305 0.6001 0.0270 Uiso 1.00 calc
H(34) H 0.6155 0.0384 0.5204 0.0270 Uiso 1.00 calc
H(35) H 0.4753 0.1759 0.8021 0.0262 Uiso 1.00 calc
H(36) H 0.5827 0.2336 0.8197 0.0318 Uiso 1.00 calc
H(37) H 0.6869 0.2555 0.6500 0.0356 Uiso 1.00 calc
H(38) H 0.6772 0.2191 0.4708 0.0311 Uiso 1.00 calc
H(39) H 0.4861 0.1532 0.3939 0.0297 Uiso 1.00 calc
H(40) H 0.6088 0.1620 0.3634 0.0298 Uiso 1.00 calc
H(41) H 0.6552 0.1049 0.4817 0.0320 Uiso 1.00 calc
H(42) H 0.5956 0.0950 0.3613 0.0321 Uiso 1.00 calc
H(43) H 0.1882 0.0321 0.6866 0.0350 Uiso 1.00 calc
H(44) H 0.3110 0.0251 0.6529 0.0350 Uiso 1.00 calc
H(45) H 0.2805 0.0427 0.7785 0.0350 Uiso 1.00 calc
H(46) H 0.3286 0.2069 0.5725 0.0364 Uiso 1.00 calc
H(47) H 0.3317 0.1885 0.4437 0.0365 Uiso 1.00 calc
H(48) H 0.2195 0.1997 0.5023 0.0365 Uiso 1.00 calc
H(49) H 0.3531 0.2922 0.8866 0.0826 Uiso 1.00 calc
H(50) H 0.4555 0.2799 0.8109 0.0826 Uiso 1.00 calc
H(51) H 0.4164 0.3244 0.8124 0.0826 Uiso 1.00 calc
H(52) H 0.3013 0.2642 0.7135 0.1232 Uiso 1.00 calc
H(53) H 0.1226 0.3696 0.9710 0.0736 Uiso 1.00 calc
H(54) H 0.2165 0.3427 0.9202 0.0736 Uiso 1.00 calc
H(55) H 0.1235 0.3237 0.9980 0.0736 Uiso 1.00 calc

loop_
_atom_site_aniso_label
_atom_site_aniso_U_11
_atom_site_aniso_U_22
_atom_site_aniso_U_33
_atom_site_aniso_U_12
_atom_site_aniso_U_13
_atom_site_aniso_U_23
Ni(1) 0.0148(4) 0.0221(5) 0.0165(4) -0.0021(4) -0.0010(4) -0.0003(5)
Ni(2) 0.0154(4) 0.0144(4) 0.0149(4) 0.0011(4) 0.0020(4) 0.0007(4)
Cl(1) 0.028(1) 0.032(1) 0.0233(9) -0.0018(10) -0.0008(8) -0.0060(9)
Cl(2) 0.0183(9) 0.025(1) 0.0232(9) 0.0000(8) -0.0007(8) 0.0006(8)
O(1) 0.024(3) 0.012(3) 0.023(3) -0.001(2) 0.003(3) 0.000(2)
O(2) 0.024(3) 0.018(3) 0.019(3) -0.002(3) 0.003(2) 0.006(2)
O(3) 0.037(4) 0.056(5) 0.038(4) -0.015(4) -0.005(3) -0.017(3)
O(4) 0.060(5) 0.063(6) 0.085(6) 0.020(5) -0.013(6) -0.037(6)
O(5) 0.059(5) 0.058(5) 0.051(5) -0.013(5) -0.026(4) 0.016(4)
O(6) 0.038(4) 0.052(4) 0.036(4) -0.011(4) 0.004(3) 0.002(3)
O(7) 0.015(3) 0.058(4) 0.024(3) 0.000(3) -0.001(3) 0.005(3)
O(8) 0.027(3) 0.035(4) 0.020(3) -0.005(3) -0.002(3) -0.004(2)
O(9) 0.032(3) 0.053(4) 0.023(3) -0.010(3) 0.011(3) -0.002(3)
O(10) 0.053(5) 0.031(4) 0.047(4) 0.006(4) -0.006(4) -0.008(3)
N(1) 0.020(4) 0.017(4) 0.027(4) -0.003(3) -0.001(3) -0.006(3)
N(2) 0.020(3) 0.027(4) 0.019(3) 0.001(3) 0.002(3) 0.002(3)
N(3) 0.023(4) 0.047(5) 0.013(3) 0.000(4) -0.003(3) -0.001(3)
N(4) 0.015(3) 0.021(4) 0.018(3) -0.001(3) 0.001(3) 0.001(3)
N(5) 0.021(3) 0.020(3) 0.021(3) 0.000(3) 0.002(3) 0.002(3)
N(6) 0.022(4) 0.022(4) 0.015(3) 0.001(3) -0.001(3) -0.003(3)
C(1) 0.019(4) 0.030(4) 0.024(4) -0.002(3) 0.002(4) 0.001(4)
C(2) 0.037(5) 0.027(5) 0.021(4) -0.005(4) 0.007(4) 0.000(4)
C(3) 0.042(6) 0.022(5) 0.030(4) 0.001(5) 0.005(4) 0.007(4)
C(4) 0.016(4) 0.022(5) 0.041(5) -0.003(4) 0.000(4) 0.002(4)
C(5) 0.021(4) 0.030(5) 0.024(4) -0.002(4) 0.004(4) -0.005(4)
C(6) 0.034(6) 0.052(7) 0.034(5) -0.028(5) -0.008(4) -0.013(5)
C(7) 0.054(7) 0.082(10) 0.023(5) -0.030(7) -0.015(5) -0.001(6)
C(8) 0.023(4) 0.029(5) 0.029(4) -0.003(4) 0.005(4) -0.005(4)
C(9) 0.040(6) 0.030(5) 0.034(5) 0.002(4) 0.008(4) -0.005(4)
C(10) 0.056(7) 0.041(7) 0.051(7) 0.012(6) 0.017(6) -0.009(5)
C(11) 0.027(5) 0.052(7) 0.041(6) 0.018(5) 0.001(4) 0.008(5)
C(12) 0.027(5) 0.036(6) 0.031(5) 0.005(4) 0.003(4) 0.007(4)
C(13) 0.021(5) 0.063(8) 0.048(6) 0.024(5) -0.012(5) -0.007(6)
C(14) 0.022(5) 0.067(8) 0.029(5) 0.007(5) -0.008(4) 0.001(5)
C(15) 0.035(5) 0.042(5) 0.016(4) 0.006(4) -0.005(4) 0.002(4)
C(16) 0.032(5) 0.038(5) 0.017(4) -0.010(4) 0.001(4) -0.004(4)
C(17) 0.041(5) 0.035(5) 0.016(4) 0.001(5) -0.002(4) -0.006(4)
C(18) 0.037(5) 0.031(5) 0.014(4) -0.004(4) 0.004(4) -0.005(3)
C(19) 0.032(5) 0.018(4) 0.021(4) -0.005(4) 0.001(4) -0.006(3)
C(20) 0.016(4) 0.028(4) 0.020(4) 0.003(4) -0.002(4) -0.006(4)
C(21) 0.036(6) 0.032(5) 0.016(4) 0.004(4) 0.005(4) 0.004(4)
C(22) 0.047(6) 0.044(6) 0.016(4) 0.010(5) -0.003(4) 0.008(4)
C(23) 0.020(4) 0.035(5) 0.032(5) 0.007(4) -0.004(4) 0.005(4)
C(24) 0.027(4) 0.015(4) 0.022(4) 0.000(4) -0.001(4) 0.006(3)
C(25) 0.015(4) 0.031(5) 0.029(4) 0.001(4) 0.004(3) 0.001(4)
C(26) 0.026(5) 0.022(4) 0.018(4) 0.010(4) 0.004(3) 0.002(3)
C(27) 0.025(5) 0.017(4) 0.024(4) 0.001(4) 0.004(4) 0.003(4)
C(28) 0.024(5) 0.028(5) 0.029(4) 0.003(4) -0.002(4) 0.004(4)
C(29) 0.021(4) 0.022(4) 0.047(6) -0.006(4) -0.006(4) 0.007(4)
C(30) 0.021(4) 0.030(5) 0.027(4) 0.003(4) 0.007(4) 0.006(4)
C(31) 0.012(4) 0.020(4) 0.020(4) -0.002(3) 0.001(3) 0.002(3)
C(32) 0.027(5) 0.030(5) 0.018(4) -0.003(4) 0.005(4) 0.002(4)
C(33) 0.035(5) 0.029(5) 0.018(4) -0.003(4) 0.010(4) 0.002(3)
C(34) 0.026(5) 0.020(5) 0.037(5) -0.003(4) -0.002(4) 0.004(4)
C(35) 0.018(5) 0.031(5) 0.040(5) 0.001(4) 0.005(4) 0.013(4)

loop_
_atom_type_symbol
_atom_type_description
_atom_type_scat_dispersion_real
_atom_type_scat_dispersion_imag
_atom_type_scat_source
C C 0.003 0.002
;International Tables for Crystallography
(1992, Vol. C, Tables 4.2.6.8 and 6.1.1.1)
;
H H 0.000 0.000
;International Tables for Crystallography
(1992, Vol. C, Table 6.1.1.2)
;
O O 0.011 0.006
;International Tables for Crystallography
(1992, Vol. C, Tables 4.2.6.8 and 6.1.1.1)
;
N N 0.006 0.003
;International Tables for Crystallography
(1992, Vol. C, Tables 4.2.6.8 and 6.1.1.1)
;
Ni Ni 0.339 1.112
;International Tables for Crystallography
(1992, Vol. C, Tables 4.2.6.8 and 6.1.1.1)
;
Cl Cl 0.148 0.159
;International Tables for Crystallography
(1992, Vol. C, Tables 4.2.6.8 and 6.1.1.1)
;

loop_
_geom_angle_atom_site_label_1
_geom_angle_atom_site_label_2
_geom_angle_atom_site_label_3
_geom_angle
_geom_angle_site_symmetry_2
_geom_angle_site_symmetry_3
_geom_angle_publ_flag
O(1) Ni(1) O(2) 75.6(2) 1_555 1_555 yes
O(1) Ni(1) N(1) 92.7(3) 1_555 1_555 yes
O(1) Ni(1) N(2) 144.9(3) 1_555 1_555 yes
O(1) Ni(1) N(3) 117.2(3) 1_555 1_555 yes
O(2) Ni(1) N(1) 160.0(3) 1_555 1_555 yes
O(2) Ni(1) N(2) 89.8(3) 1_555 1_555 yes
O(2) Ni(1) N(3) 105.2(3) 1_555 1_555 yes
N(1) Ni(1) N(2) 90.9(3) 1_555 1_555 yes
N(1) Ni(1) N(3) 94.5(3) 1_555 1_555 yes
N(2) Ni(1) N(3) 97.3(3) 1_555 1_555 yes
O(1) Ni(2) O(2) 75.5(2) 1_555 1_555 yes
O(1) Ni(2) N(4) 88.5(2) 1_555 1_555 yes
O(1) Ni(2) N(5) 161.4(2) 1_555 1_555 yes
O(1) Ni(2) N(6) 104.8(3) 1_555 1_555 yes
O(2) Ni(2) N(4) 139.7(2) 1_555 1_555 yes
O(2) Ni(2) N(5) 92.1(2) 1_555 1_555 yes
O(2) Ni(2) N(6) 121.6(3) 1_555 1_555 yes
N(4) Ni(2) N(5) 92.3(3) 1_555 1_555 yes
N(4) Ni(2) N(6) 98.0(3) 1_555 1_555 yes
N(5) Ni(2) N(6) 93.6(3) 1_555 1_555 yes
O(3) Cl(1) O(4) 110.4(5) 1_555 1_555 yes
O(3) Cl(1) O(5) 109.5(5) 1_555 1_555 yes
O(3) Cl(1) O(6) 109.6(4) 1_555 1_555 yes
O(4) Cl(1) O(5) 110.2(5) 1_555 1_555 yes
O(4) Cl(1) O(6) 109.0(6) 1_555 1_555 yes
O(5) Cl(1) O(6) 108.2(5) 1_555 1_555 yes
O(7) Cl(2) O(8) 110.1(4) 1_555 1_555 yes
O(7) Cl(2) O(9) 108.9(4) 1_555 1_555 yes
O(7) Cl(2) O(10) 109.2(5) 1_555 1_555 yes
O(8) Cl(2) O(9) 109.3(4) 1_555 1_555 yes
O(8) Cl(2) O(10) 109.1(4) 1_555 1_555 yes
O(9) Cl(2) O(10) 110.1(4) 1_555 1_555 yes
Ni(1) O(1) Ni(2) 101.7(2) 1_555 1_555 yes
Ni(1) O(1) C(34) 129.6(5) 1_555 1_555 yes
Ni(2) O(1) C(34) 126.4(5) 1_555 1_555 yes
Ni(1) O(2) Ni(2) 102.9(2) 1_555 1_555 yes
Ni(1) O(2) C(35) 126.9(5) 1_555 1_555 yes
Ni(2) O(2) C(35) 128.5(5) 1_555 1_555 yes
Ni(1) N(1) C(1) 119.2(6) 1_555 1_555 yes
Ni(1) N(1) C(5) 123.5(6) 1_555 1_555 yes
C(1) N(1) C(5) 117.0(8) 1_555 1_555 yes
Ni(1) N(2) C(8) 115.2(6) 1_555 1_555 yes
Ni(1) N(2) C(12) 125.7(6) 1_555 1_555 yes
C(8) N(2) C(12) 119.1(8) 1_555 1_555 yes
Ni(1) N(3) C(7) 114.4(6) 1_555 1_555 yes
Ni(1) N(3) C(14) 109.4(6) 1_555 1_555 yes
Ni(1) N(3) C(15) 107.6(5) 1_555 1_555 yes
C(7) N(3) C(14) 106.9(8) 1_555 1_555 yes
C(7) N(3) C(15) 111.2(8) 1_555 1_555 yes
C(14) N(3) C(15) 107.1(7) 1_555 1_555 yes
Ni(2) N(4) C(20) 115.7(6) 1_555 1_555 yes
Ni(2) N(4) C(24) 124.2(6) 1_555 1_555 yes
C(20) N(4) C(24) 120.0(7) 1_555 1_555 yes
Ni(2) N(5) C(27) 117.9(6) 1_555 1_555 yes
Ni(2) N(5) C(31) 122.8(6) 1_555 1_555 yes
C(27) N(5) C(31) 118.9(7) 1_555 1_555 yes
Ni(2) N(6) C(19) 107.7(5) 1_555 1_555 yes
Ni(2) N(6) C(26) 110.9(5) 1_555 1_555 yes
Ni(2) N(6) C(33) 115.4(5) 1_555 1_555 yes
C(19) N(6) C(26) 105.8(7) 1_555 1_555 yes
C(19) N(6) C(33) 109.9(6) 1_555 1_555 yes
C(26) N(6) C(33) 106.7(7) 1_555 1_555 yes
N(1) C(1) C(2) 123.9(9) 1_555 1_555 yes
C(1) C(2) C(3) 118.1(9) 1_555 1_555 yes
C(2) C(3) C(4) 118.8(9) 1_555 1_555 yes
C(3) C(4) C(5) 119.5(9) 1_555 1_555 yes
N(1) C(5) C(4) 122.5(8) 1_555 1_555 yes
N(1) C(5) C(6) 116.1(8) 1_555 1_555 yes
C(4) C(5) C(6) 121.4(8) 1_555 1_555 yes
C(5) C(6) C(7) 114.7(10) 1_555 1_555 yes
N(3) C(7) C(6) 116.7(9) 1_555 1_555 yes
N(2) C(8) C(9) 124.9(9) 1_555 1_555 yes
C(8) C(9) C(10) 115.7(10) 1_555 1_555 yes
C(9) C(10) C(11) 121(1) 1_555 1_555 yes
C(10) C(11) C(12) 120.0(9) 1_555 1_555 yes
N(2) C(12) C(11) 119.0(9) 1_555 1_555 yes
N(2) C(12) C(13) 118.6(9) 1_555 1_555 yes
C(11) C(12) C(13) 122.3(9) 1_555 1_555 yes
C(12) C(13) C(14) 119.8(9) 1_555 1_555 yes
N(3) C(14) C(13) 117.4(8) 1_555 1_555 yes
N(3) C(15) C(16) 117.1(8) 1_555 1_555 yes
C(15) C(16) C(17) 110.3(8) 1_555 1_555 yes
C(16) C(17) C(18) 113.6(7) 1_555 1_555 yes
C(17) C(18) C(19) 111.1(8) 1_555 1_555 yes
N(6) C(19) C(18) 113.5(7) 1_555 1_555 yes
N(4) C(20) C(21) 122.6(8) 1_555 1_555 yes
C(20) C(21) C(22) 117.9(8) 1_555 1_555 yes
C(21) C(22) C(23) 120.1(8) 1_555 1_555 yes
C(22) C(23) C(24) 118.8(8) 1_555 1_555 yes
N(4) C(24) C(23) 120.6(8) 1_555 1_555 yes
N(4) C(24) C(25) 119.1(7) 1_555 1_555 yes
C(23) C(24) C(25) 120.3(8) 1_555 1_555 yes
C(24) C(25) C(26) 113.5(7) 1_555 1_555 yes
N(6) C(26) C(25) 114.4(7) 1_555 1_555 yes
N(5) C(27) C(28) 122.9(8) 1_555 1_555 yes
C(27) C(28) C(29) 118.3(8) 1_555 1_555 yes
C(28) C(29) C(30) 119.3(8) 1_555 1_555 yes
C(29) C(30) C(31) 119.2(8) 1_555 1_555 yes
N(5) C(31) C(30) 121.4(8) 1_555 1_555 yes
N(5) C(31) C(32) 117.1(7) 1_555 1_555 yes
C(30) C(31) C(32) 121.5(8) 1_555 1_555 yes
C(31) C(32) C(33) 114.1(7) 1_555 1_555 yes
N(6) C(33) C(32) 115.4(7) 1_555 1_555 yes
N(7) C(37) C(38) 178.1 1_555 1_555 yes

loop_
_geom_bond_atom_site_label_1
_geom_bond_atom_site_label_2
_geom_bond_distance
_geom_bond_publ_flag
Ni(1) O(1) 1.972(6) yes
Ni(1) O(2) 1.997(6) yes
Ni(1) N(1) 2.051(7) yes
Ni(1) N(2) 2.071(7) yes
Ni(1) N(3) 2.080(7) yes
Ni(2) O(1) 2.014(6) yes
Ni(2) O(2) 1.957(6) yes
Ni(2) N(4) 2.069(7) yes
Ni(2) N(5) 2.051(7) yes
Ni(2) N(6) 2.076(7) yes
Cl(1) O(3) 1.433(7) yes
Cl(1) O(4) 1.417(8) yes
Cl(1) O(5) 1.438(8) yes
Cl(1) O(6) 1.432(7) yes
Cl(2) O(7) 1.439(6) yes
Cl(2) O(8) 1.458(6) yes
Cl(2) O(9) 1.438(6) yes
Cl(2) O(10) 1.431(7) yes
O(1) C(34) 1.430(10) yes
O(2) C(35) 1.42(1) yes
O(11) C(36) 1.254 yes
N(1) C(1) 1.34(1) yes
N(1) C(5) 1.36(1) yes
N(2) C(8) 1.31(1) yes
N(2) C(12) 1.37(1) yes
N(3) C(7) 1.49(1) yes
N(3) C(14) 1.52(1) yes
N(3) C(15) 1.50(1) yes
N(4) C(20) 1.33(1) yes
N(4) C(24) 1.33(1) yes
N(5) C(27) 1.34(1) yes
N(5) C(31) 1.35(1) yes
N(6) C(19) 1.52(1) yes
N(6) C(26) 1.50(1) yes
N(6) C(33) 1.51(1) yes
N(7) C(37) 1.133 yes
C(1) C(2) 1.39(1) yes
C(2) C(3) 1.38(1) yes
C(3) C(4) 1.39(1) yes
C(4) C(5) 1.37(1) yes
C(5) C(6) 1.52(1) yes
C(6) C(7) 1.49(2) yes
C(8) C(9) 1.39(1) yes
C(9) C(10) 1.36(2) yes
C(10) C(11) 1.39(2) yes
C(11) C(12) 1.37(1) yes
C(12) C(13) 1.42(1) yes
C(13) C(14) 1.51(2) yes
C(15) C(16) 1.52(1) yes
C(16) C(17) 1.52(1) yes
C(17) C(18) 1.55(1) yes
C(18) C(19) 1.51(1) yes
C(20) C(21) 1.38(1) yes
C(21) C(22) 1.37(1) yes
C(22) C(23) 1.38(1) yes
C(23) C(24) 1.40(1) yes
C(24) C(25) 1.51(1) yes
C(25) C(26) 1.53(1) yes
C(27) C(28) 1.38(1) yes
C(28) C(29) 1.41(1) yes
C(29) C(30) 1.37(1) yes
C(30) C(31) 1.41(1) yes
C(31) C(32) 1.49(1) yes
C(32) C(33) 1.53(1) yes
C(37) C(38) 1.470 yes

loop_
_geom_contact_atom_site_label_1
_geom_contact_atom_site_label_2
_geom_contact_distance
_geom_contact_site_symmetry_2
O(3) C(1) 3.36(1) .
O(3) C(20) 3.36(1) .
O(3) C(21) 3.42(1) .
O(3) C(8) 3.47(1) .
O(4) C(28) 3.16(1) 3_457
O(4) C(29) 3.25(1) 3_457
O(4) C(9) 3.43(1) .
O(5) C(18) 3.19(1) 1_556
O(5) C(10) 3.36(1) 3_557
O(5) C(32) 3.57(1) 1_556
O(6) C(27) 3.35(1) .
O(6) C(20) 3.45(1) .
O(6) C(8) 3.46(1) .
O(6) C(9) 3.53(1) .
O(7) C(3) 3.31(1) 2_554
O(7) C(2) 3.36(1) 2_554
O(7) C(26) 3.37(1) .
O(7) C(25) 3.51(1) .
O(7) C(16) 3.58(1) 2_555
O(7) C(7) 3.58(1) 2_555
O(8) C(33) 3.34(1) 2_655
O(8) C(4) 3.38(1) 1_655
O(8) C(7) 3.38(1) 2_555
O(8) C(26) 3.49(1) 2_655
O(8) C(23) 3.52(1) .
O(9) C(22) 3.23(1) 2_654
O(9) C(23) 3.29(1) 2_654
O(9) C(3) 3.39(1) 2_554
O(9) C(4) 3.48(1) 1_655
O(9) C(25) 3.50(1) .
O(9) C(26) 3.57(1) .
O(10) C(38) 3.418(7) 4_646
O(10) C(33) 3.44(1) 2_655
O(11) C(14) 3.29(1) 3_556
O(11) C(9) 3.35(1) .
N(7) C(25) 3.459(9) 3_457
N(7) C(13) 3.51(1) 3_557
N(7) C(1) 3.568(9) 3_557
C(22) C(38) 3.58(1) 3_557
C(23) C(37) 3.533(10) 3_557
C(24) C(37) 3.497(9) 3_557
C(27) C(37) 3.472(9) 3_557
C(28) C(37) 3.517(9) 3_557
C(28) C(36) 3.532(9) .

loop_
_geom_torsion_atom_site_label_1
_geom_torsion_atom_site_label_2
_geom_torsion_atom_site_label_3
_geom_torsion_atom_site_label_4
_geom_torsion
_geom_torsion_site_symmetry_1
_geom_torsion_site_symmetry_2
_geom_torsion_site_symmetry_3
_geom_torsion_site_symmetry_4
_geom_torsion_publ_flag
Ni(1) O(1) Ni(2) O(2) -16.0(2) 1_555 1_555 1_555 1_555 yes
Ni(1) O(1) Ni(2) N(4) 126.6(3) 1_555 1_555 1_555 1_555 yes
Ni(1) O(1) Ni(2) N(5) 33.7(9) 1_555 1_555 1_555 1_555 yes
Ni(1) O(1) Ni(2) N(6) -135.5(3) 1_555 1_555 1_555 1_555 yes
Ni(1) O(2) Ni(2) O(1) 15.9(2) 1_555 1_555 1_555 1_555 yes
Ni(1) O(2) Ni(2) N(4) -53.8(5) 1_555 1_555 1_555 1_555 yes
Ni(1) O(2) Ni(2) N(5) -150.0(3) 1_555 1_555 1_555 1_555 yes
Ni(1) O(2) Ni(2) N(6) 114.5(3) 1_555 1_555 1_555 1_555 yes
Ni(1) N(1) C(1) C(2) -172.8(7) 1_555 1_555 1_555 1_555 yes
Ni(1) N(1) C(5) C(4) 173.5(7) 1_555 1_555 1_555 1_555 yes
Ni(1) N(1) C(5) C(6) -5(1) 1_555 1_555 1_555 1_555 yes
Ni(1) N(2) C(8) C(9) -175.6(8) 1_555 1_555 1_555 1_555 yes
Ni(1) N(2) C(12) C(11) 179.7(7) 1_555 1_555 1_555 1_555 yes
Ni(1) N(2) C(12) C(13) -3(1) 1_555 1_555 1_555 1_555 yes
Ni(1) N(3) C(7) C(6) -29(1) 1_555 1_555 1_555 1_555 yes
Ni(1) N(3) C(14) C(13) -51(1) 1_555 1_555 1_555 1_555 yes
Ni(1) N(3) C(15) C(16) 68.9(9) 1_555 1_555 1_555 1_555 yes
Ni(2) O(1) Ni(1) O(2) 15.7(2) 1_555 1_555 1_555 1_555 yes
Ni(2) O(1) Ni(1) N(1) -147.9(3) 1_555 1_555 1_555 1_555 yes
Ni(2) O(1) Ni(1) N(2) -52.5(5) 1_555 1_555 1_555 1_555 yes
Ni(2) O(1) Ni(1) N(3) 115.6(3) 1_555 1_555 1_555 1_555 yes
Ni(2) O(2) Ni(1) O(1) -16.2(2) 1_555 1_555 1_555 1_555 yes
Ni(2) O(2) Ni(1) N(1) 39.4(9) 1_555 1_555 1_555 1_555 yes
Ni(2) O(2) Ni(1) N(2) 131.5(3) 1_555 1_555 1_555 1_555 yes
Ni(2) O(2) Ni(1) N(3) -131.0(3) 1_555 1_555 1_555 1_555 yes
Ni(2) N(4) C(20) C(21) 177.4(7) 1_555 1_555 1_555 1_555 yes
Ni(2) N(4) C(24) C(23) -176.2(7) 1_555 1_555 1_555 1_555 yes
Ni(2) N(4) C(24) C(25) 3(1) 1_555 1_555 1_555 1_555 yes
Ni(2) N(5) C(27) C(28) -175.2(7) 1_555 1_555 1_555 1_555 yes
Ni(2) N(5) C(31) C(30) 174.6(6) 1_555 1_555 1_555 1_555 yes
Ni(2) N(5) C(31) C(32) -5(1) 1_555 1_555 1_555 1_555 yes
Ni(2) N(6) C(19) C(18) 67.3(8) 1_555 1_555 1_555 1_555 yes
Ni(2) N(6) C(26) C(25) -51.3(8) 1_555 1_555 1_555 1_555 yes
Ni(2) N(6) C(33) C(32) -24.7(9) 1_555 1_555 1_555 1_555 yes
O(1) Ni(1) O(2) C(35) 177.9(7) 1_555 1_555 1_555 1_555 yes
O(1) Ni(1) N(1) C(1) 91.1(7) 1_555 1_555 1_555 1_555 yes
O(1) Ni(1) N(1) C(5) -83.2(7) 1_555 1_555 1_555 1_555 yes
O(1) Ni(1) N(2) C(8) 1.8(9) 1_555 1_555 1_555 1_555 yes
O(1) Ni(1) N(2) C(12) -177.0(6) 1_555 1_555 1_555 1_555 yes
O(1) Ni(1) N(3) C(7) 80.2(8) 1_555 1_555 1_555 1_555 yes
O(1) Ni(1) N(3) C(14) -159.9(5) 1_555 1_555 1_555 1_555 yes
O(1) Ni(1) N(3) C(15) -43.9(7) 1_555 1_555 1_555 1_555 yes
O(1) Ni(2) O(2) C(35) -178.6(7) 1_555 1_555 1_555 1_555 yes
O(1) Ni(2) N(4) C(20) -57.1(6) 1_555 1_555 1_555 1_555 yes
O(1) Ni(2) N(4) C(24) 119.8(7) 1_555 1_555 1_555 1_555 yes
O(1) Ni(2) N(5) C(27) 41(1) 1_555 1_555 1_555 1_555 yes
O(1) Ni(2) N(5) C(31) -131.8(8) 1_555 1_555 1_555 1_555 yes
O(1) Ni(2) N(6) C(19) 33.8(6) 1_555 1_555 1_555 1_555 yes
O(1) Ni(2) N(6) C(26) -81.5(6) 1_555 1_555 1_555 1_555 yes
O(1) Ni(2) N(6) C(33) 157.0(5) 1_555 1_555 1_555 1_555 yes
O(2) Ni(1) O(1) C(34) 178.9(7) 1_555 1_555 1_555 1_555 yes
O(2) Ni(1) N(1) C(1) 37(1) 1_555 1_555 1_555 1_555 yes
O(2) Ni(1) N(1) C(5) -136.3(8) 1_555 1_555 1_555 1_555 yes
O(2) Ni(1) N(2) C(8) -62.2(6) 1_555 1_555 1_555 1_555 yes
O(2) Ni(1) N(2) C(12) 118.9(7) 1_555 1_555 1_555 1_555 yes
O(2) Ni(1) N(3) C(7) 161.5(7) 1_555 1_555 1_555 1_555 yes
O(2) Ni(1) N(3) C(14) -78.6(6) 1_555 1_555 1_555 1_555 yes
O(2) Ni(1) N(3) C(15) 37.4(7) 1_555 1_555 1_555 1_555 yes
O(2) Ni(2) O(1) C(34) -180.0(7) 1_555 1_555 1_555 1_555 yes
O(2) Ni(2) N(4) C(20) 8.2(8) 1_555 1_555 1_555 1_555 yes
O(2) Ni(2) N(4) C(24) -175.0(6) 1_555 1_555 1_555 1_555 yes
O(2) Ni(2) N(5) C(27) 88.8(6) 1_555 1_555 1_555 1_555 yes
O(2) Ni(2) N(5) C(31) -84.2(6) 1_555 1_555 1_555 1_555 yes
O(2) Ni(2) N(6) C(19) -48.0(6) 1_555 1_555 1_555 1_555 yes
O(2) Ni(2) N(6) C(26) -163.3(5) 1_555 1_555 1_555 1_555 yes
O(2) Ni(2) N(6) C(33) 75.2(6) 1_555 1_555 1_555 1_555 yes
N(1) Ni(1) O(1) C(34) 15.3(7) 1_555 1_555 1_555 1_555 yes
N(1) Ni(1) O(2) C(35) -126.5(9) 1_555 1_555 1_555 1_555 yes
N(1) Ni(1) N(2) C(8) 97.8(6) 1_555 1_555 1_555 1_555 yes
N(1) Ni(1) N(2) C(12) -81.0(7) 1_555 1_555 1_555 1_555 yes
N(1) Ni(1) N(3) C(7) -15.2(8) 1_555 1_555 1_555 1_555 yes
N(1) Ni(1) N(3) C(14) 104.7(6) 1_555 1_555 1_555 1_555 yes
N(1) Ni(1) N(3) C(15) -139.3(6) 1_555 1_555 1_555 1_555 yes
N(1) C(1) C(2) C(3) -2(1) 1_555 1_555 1_555 1_555 yes
N(1) C(5) C(4) C(3) 0(1) 1_555 1_555 1_555 1_555 yes
N(1) C(5) C(6) C(7) -52(1) 1_555 1_555 1_555 1_555 yes
N(2) Ni(1) O(1) C(34) 110.7(7) 1_555 1_555 1_555 1_555 yes
N(2) Ni(1) O(2) C(35) -34.4(7) 1_555 1_555 1_555 1_555 yes
N(2) Ni(1) N(1) C(1) -53.9(7) 1_555 1_555 1_555 1_555 yes
N(2) Ni(1) N(1) C(5) 131.7(7) 1_555 1_555 1_555 1_555 yes
N(2) Ni(1) N(3) C(7) -106.7(8) 1_555 1_555 1_555 1_555 yes
N(2) Ni(1) N(3) C(14) 13.2(6) 1_555 1_555 1_555 1_555 yes
N(2) Ni(1) N(3) C(15) 129.2(6) 1_555 1_555 1_555 1_555 yes
N(2) C(8) C(9) C(10) -4(1) 1_555 1_555 1_555 1_555 yes
N(2) C(12) C(11) C(10) -3(1) 1_555 1_555 1_555 1_555 yes
N(2) C(12) C(13) C(14) -38(1) 1_555 1_555 1_555 1_555 yes
N(3) Ni(1) O(1) C(34) -81.2(7) 1_555 1_555 1_555 1_555 yes
N(3) Ni(1) O(2) C(35) 63.1(7) 1_555 1_555 1_555 1_555 yes
N(3) Ni(1) N(1) C(1) -151.3(7) 1_555 1_555 1_555 1_555 yes
N(3) Ni(1) N(1) C(5) 34.3(7) 1_555 1_555 1_555 1_555 yes
N(3) Ni(1) N(2) C(8) -167.5(6) 1_555 1_555 1_555 1_555 yes
N(3) Ni(1) N(2) C(12) 13.7(7) 1_555 1_555 1_555 1_555 yes
N(3) C(7) C(6) C(5) 73(1) 1_555 1_555 1_555 1_555 yes
N(3) C(14) C(13) C(12) 73(1) 1_555 1_555 1_555 1_555 yes
N(3) C(15) C(16) C(17) -158.6(7) 1_555 1_555 1_555 1_555 yes
N(4) Ni(2) O(1) C(34) -37.4(6) 1_555 1_555 1_555 1_555 yes
N(4) Ni(2) O(2) C(35) 111.7(7) 1_555 1_555 1_555 1_555 yes
N(4) Ni(2) N(5) C(27) -51.1(6) 1_555 1_555 1_555 1_555 yes
N(4) Ni(2) N(5) C(31) 135.9(6) 1_555 1_555 1_555 1_555 yes
N(4) Ni(2) N(6) C(19) 124.4(5) 1_555 1_555 1_555 1_555 yes
N(4) Ni(2) N(6) C(26) 9.1(6) 1_555 1_555 1_555 1_555 yes
N(4) Ni(2) N(6) C(33) -112.4(6) 1_555 1_555 1_555 1_555 yes
N(4) C(20) C(21) C(22) 0(1) 1_555 1_555 1_555 1_555 yes
N(4) C(24) C(23) C(22) 0(1) 1_555 1_555 1_555 1_555 yes
N(4) C(24) C(25) C(26) -50(1) 1_555 1_555 1_555 1_555 yes
N(5) Ni(2) O(1) C(34) -130.3(9) 1_555 1_555 1_555 1_555 yes
N(5) Ni(2) O(2) C(35) 15.6(7) 1_555 1_555 1_555 1_555 yes
N(5) Ni(2) N(4) C(20) 104.2(6) 1_555 1_555 1_555 1_555 yes
N(5) Ni(2) N(4) C(24) -78.9(7) 1_555 1_555 1_555 1_555 yes
N(5) Ni(2) N(6) C(19) -142.8(5) 1_555 1_555 1_555 1_555 yes
N(5) Ni(2) N(6) C(26) 101.9(6) 1_555 1_555 1_555 1_555 yes
N(5) Ni(2) N(6) C(33) -19.5(6) 1_555 1_555 1_555 1_555 yes
N(5) C(27) C(28) C(29) 0(1) 1_555 1_555 1_555 1_555 yes
N(5) C(31) C(30) C(29) 0(1) 1_555 1_555 1_555 1_555 yes
N(5) C(31) C(32) C(33) -53(1) 1_555 1_555 1_555 1_555 yes
N(6) Ni(2) O(1) C(34) 60.5(7) 1_555 1_555 1_555 1_555 yes
N(6) Ni(2) O(2) C(35) -79.9(7) 1_555 1_555 1_555 1_555 yes
N(6) Ni(2) N(4) C(20) -161.8(6) 1_555 1_555 1_555 1_555 yes
N(6) Ni(2) N(4) C(24) 15.0(7) 1_555 1_555 1_555 1_555 yes
N(6) Ni(2) N(5) C(27) -149.3(6) 1_555 1_555 1_555 1_555 yes
N(6) Ni(2) N(5) C(31) 37.7(7) 1_555 1_555 1_555 1_555 yes
N(6) C(19) C(18) C(17) -158.8(7) 1_555 1_555 1_555 1_555 yes
N(6) C(26) C(25) C(24) 80.0(9) 1_555 1_555 1_555 1_555 yes
N(6) C(33) C(32) C(31) 71.7(10) 1_555 1_555 1_555 1_555 yes
C(1) N(1) C(5) C(4) 0(1) 1_555 1_555 1_555 1_555 yes
C(1) N(1) C(5) C(6) -179.6(9) 1_555 1_555 1_555 1_555 yes
C(1) C(2) C(3) C(4) 2(1) 1_555 1_555 1_555 1_555 yes
C(2) C(1) N(1) C(5) 1(1) 1_555 1_555 1_555 1_555 yes
C(2) C(3) C(4) C(5) -1(1) 1_555 1_555 1_555 1_555 yes
C(3) C(4) C(5) C(6) 179.3(10) 1_555 1_555 1_555 1_555 yes
C(4) C(5) C(6) C(7) 128(1) 1_555 1_555 1_555 1_555 yes
C(6) C(7) N(3) C(14) -150.7(10) 1_555 1_555 1_555 1_555 yes
C(6) C(7) N(3) C(15) 92(1) 1_555 1_555 1_555 1_555 yes
C(7) N(3) C(14) C(13) 72(1) 1_555 1_555 1_555 1_555 yes
C(7) N(3) C(15) C(16) -57(1) 1_555 1_555 1_555 1_555 yes
C(8) N(2) C(12) C(11) 0(1) 1_555 1_555 1_555 1_555 yes
C(8) N(2) C(12) C(13) 177.4(9) 1_555 1_555 1_555 1_555 yes
C(8) C(9) C(10) C(11) 1(1) 1_555 1_555 1_555 1_555 yes
C(9) C(8) N(2) C(12) 3(1) 1_555 1_555 1_555 1_555 yes
C(9) C(10) C(11) C(12) 2(1) 1_555 1_555 1_555 1_555 yes
C(10) C(11) C(12) C(13) -179(1) 1_555 1_555 1_555 1_555 yes
C(11) C(12) C(13) C(14) 138(1) 1_555 1_555 1_555 1_555 yes
C(13) C(14) N(3) C(15) -168.2(9) 1_555 1_555 1_555 1_555 yes
C(14) N(3) C(15) C(16) -173.6(8) 1_555 1_555 1_555 1_555 yes
C(15) C(16) C(17) C(18) 76.7(10) 1_555 1_555 1_555 1_555 yes
C(16) C(17) C(18) C(19) 78.6(10) 1_555 1_555 1_555 1_555 yes
C(18) C(19) N(6) C(26) -174.1(7) 1_555 1_555 1_555 1_555 yes
C(18) C(19) N(6) C(33) -59.3(9) 1_555 1_555 1_555 1_555 yes
C(19) N(6) C(26) C(25) -167.8(7) 1_555 1_555 1_555 1_555 yes
C(19) N(6) C(33) C(32) 97.4(8) 1_555 1_555 1_555 1_555 yes
C(20) N(4) C(24) C(23) 0(1) 1_555 1_555 1_555 1_555 yes
C(20) N(4) C(24) C(25) -179.7(8) 1_555 1_555 1_555 1_555 yes
C(20) C(21) C(22) C(23) 0(1) 1_555 1_555 1_555 1_555 yes
C(21) C(20) N(4) C(24) 0(1) 1_555 1_555 1_555 1_555 yes
C(21) C(22) C(23) C(24) 0(1) 1_555 1_555 1_555 1_555 yes
C(22) C(23) C(24) C(25) 179.3(9) 1_555 1_555 1_555 1_555 yes
C(23) C(24) C(25) C(26) 129.7(9) 1_555 1_555 1_555 1_555 yes
C(25) C(26) N(6) C(33) 75.2(8) 1_555 1_555 1_555 1_555 yes
C(26) N(6) C(33) C(32) -148.4(7) 1_555 1_555 1_555 1_555 yes
C(27) N(5) C(31) C(30) 1(1) 1_555 1_555 1_555 1_555 yes
C(27) N(5) C(31) C(32) -178.6(7) 1_555 1_555 1_555 1_555 yes
C(27) C(28) C(29) C(30) 0(1) 1_555 1_555 1_555 1_555 yes
C(28) C(27) N(5) C(31) -1(1) 1_555 1_555 1_555 1_555 yes
C(28) C(29) C(30) C(31) 0(1) 1_555 1_555 1_555 1_555 yes
C(29) C(30) C(31) C(32) 180.0(8) 1_555 1_555 1_555 1_555 yes
C(30) C(31) C(32) C(33) 125.7(9) 1_555 1_555 1_555 1_555 yes
